data_7000249
loop_
_publ_author_name
'Chisholm, Malcolm H.'
'Gallucci, Judith C.'
'Yaman, Gulsah'

_publ_section_title
;
 Synthesis and coordination chemistry of TpC*MI complexes where M = Mg,
 Ca, Sr, Ba and Zn and TpC* =
 tris[3-(2-methoxy-1,1-dimethyl)pyrazolyl]hydroborate
;
_journal_issue 2
_journal_name_full 'Dalton Transactions'
_journal_page_first 368
_journal_page_last 374
_journal_paper_doi 10.1039/b812228h
_journal_year 2009
_chemical_compound_source 'synthesis as described'
_chemical_formula_moiety 'C32 H54 B1 Ba1 I1 N8 O4'
_chemical_formula_sum 'C32 H54 B Ba I N8 O4'
_chemical_formula_weight 889.88
_chemical_name_common 'Chisholm 1530'
_chemical_name_systematic
;
?
;
_space_group_IT_number 14
_symmetry_cell_setting monoclinic
_symmetry_Int_Tables_number 14
_symmetry_space_group_name_Hall '-P 2yn'
_symmetry_space_group_name_H-M 'P 1 21/n 1'
_atom_sites_solution_hydrogens geom
_atom_sites_solution_primary heavy
_atom_sites_solution_secondary difmap
_audit_conform_dict_location ftp://ftp.iucr.org/pub/cif_core.dic
_audit_conform_dict_name cif_core.dic
_audit_conform_dict_version 2.3
_audit_creation_date 2008-06-10T15:24:28-00:00
_audit_creation_method 'WinGX routine CIF_UPDATE'
_cell_angle_alpha 90
_cell_angle_beta 91.149(1)
_cell_angle_gamma 90
_cell_formula_units_Z 4
_cell_length_a 11.0753(1)
_cell_length_b 11.7463(1)
_cell_length_c 30.4946(3)
_cell_measurement_reflns_used 9279
_cell_measurement_temperature 150(2)
_cell_measurement_theta_max 27.485
_cell_measurement_theta_min 2.037
_cell_measurement_wavelength 0.71073
_cell_volume 3966.36(6)
_computing_cell_refinement 'HKL Scalepack (Otwinowski & Minor 1997)'
_computing_data_collection 'Collect (Nonius BV, 1997-2000)'
_computing_data_reduction 'HKL Denzo and Scalepack (Otwinowski & Minor 1997)'
_computing_molecular_graphics 'Ortep-3 for Windows (Farrugia, 1997)'
_computing_publication_material 'WinGX publication routines (Farrugia, 1999)'
_computing_structure_refinement 'SHELXL-97 (Sheldrick, 1997)'
_computing_structure_solution 'SHELXS-86 (Sheldrick, 1986)'
_diffrn_ambient_temperature 150(2)
_diffrn_detector 'CCD plate'
_diffrn_detector_area_resol_mean 9
_diffrn_measured_fraction_theta_full 0.995
_diffrn_measured_fraction_theta_max 0.995
_diffrn_measurement_device '95mm CCD camera on \k-goniostat'
_diffrn_measurement_device_type 'Nonius KappaCCD'
_diffrn_measurement_method 'phi and omega scans'
_diffrn_orient_matrix_type 'by Nonius Collect from scalepack cell'
_diffrn_orient_matrix_UB_11 -0.509241E-1
_diffrn_orient_matrix_UB_12 -0.675126E-1
_diffrn_orient_matrix_UB_13 -0.316944E-1
_diffrn_orient_matrix_UB_21 -0.379993E-1
_diffrn_orient_matrix_UB_22 -0.69526E-2
_diffrn_orient_matrix_UB_23 0.758642E-1
_diffrn_orient_matrix_UB_31 -0.231566E-1
_diffrn_orient_matrix_UB_32 0.211233E-1
_diffrn_orient_matrix_UB_33 -0.9663E-2
_diffrn_radiation_monochromator graphite
_diffrn_radiation_probe x-ray
_diffrn_radiation_type MoK\a
_diffrn_radiation_wavelength 0.71073
_diffrn_reflns_av_R_equivalents 0.055
_diffrn_reflns_limit_h_max 14
_diffrn_reflns_limit_h_min -14
_diffrn_reflns_limit_k_max 15
_diffrn_reflns_limit_k_min -15
_diffrn_reflns_limit_l_max 39
_diffrn_reflns_limit_l_min -39
_diffrn_reflns_number 69067
_diffrn_reflns_theta_full 27.49
_diffrn_reflns_theta_max 27.49
_diffrn_reflns_theta_min 2.19
_diffrn_source 'Enraf Nonius FR590'
_exptl_absorpt_coefficient_mu 1.823
_exptl_absorpt_correction_T_max 0.658
_exptl_absorpt_correction_T_min 0.573
_exptl_absorpt_correction_type multi-scan
_exptl_absorpt_process_details 'HKL Scalepack (Otwinowski & Minor, 1997)'
_exptl_crystal_colour colorless
_exptl_crystal_density_diffrn 1.49
_exptl_crystal_density_method 'not measured'
_exptl_crystal_description 'almost cube'
_exptl_crystal_F_000 1792
_exptl_crystal_size_max 0.27
_exptl_crystal_size_mid 0.27
_exptl_crystal_size_min 0.23
_refine_diff_density_max 0.819
_refine_diff_density_min -0.784
_refine_diff_density_rms 0.093
_refine_ls_extinction_method none
_refine_ls_goodness_of_fit_ref 0.999
_refine_ls_hydrogen_treatment mixed
_refine_ls_matrix_type full
_refine_ls_number_parameters 428
_refine_ls_number_reflns 9053
_refine_ls_number_restraints 0
_refine_ls_restrained_S_all 0.999
_refine_ls_R_factor_all 0.0646
_refine_ls_R_factor_gt 0.0293
_refine_ls_shift/su_max 0.002
_refine_ls_shift/su_mean 0
_refine_ls_structure_factor_coef Fsqd
_refine_ls_weighting_details 'w=1/[\s^2^(Fo^2^)+(0.0190P)^2^+0.0000P] where P=(Fo^2^+2Fc^2^)/3'
_refine_ls_weighting_scheme calc
_refine_ls_wR_factor_gt 0.0486
_refine_ls_wR_factor_ref 0.0541
_reflns_number_gt 6226
_reflns_number_total 9053
_reflns_threshold_expression >2sigma(I)
_cod_data_source_file b812228h.txt
_cod_data_source_block Chisholm1530
_cod_original_sg_symbol_H-M P21/n
_cod_database_code 7000249

loop_
_symmetry_equiv_pos_as_xyz
'x, y, z'
'-x+1/2, y+1/2, -z+1/2'
'-x, -y, -z'
'x-1/2, -y-1/2, z-1/2'

loop_
_atom_site_label
_atom_site_type_symbol
_atom_site_fract_x
_atom_site_fract_y
_atom_site_fract_z
_atom_site_U_iso_or_equiv
_atom_site_adp_type
_atom_site_occupancy
_atom_site_symmetry_multiplicity
_atom_site_calc_flag
_atom_site_refinement_flags
_atom_site_disorder_assembly
_atom_site_disorder_group
N1 N -0.06464(17) 0.10949(17) 0.06370(7) 0.0218(5) Uani 1 1 d . . .
C2 C -0.0945(2) 0.0108(2) 0.04425(9) 0.0265(6) Uani 1 1 d . . .
H2 H -0.1323 0.0033 0.0162 0.032 Uiso 1 1 calc R . .
C3 C -0.0619(2) -0.0769(2) 0.07115(9) 0.0295(7) Uani 1 1 d . . .
H3 H -0.0724 -0.156 0.0658 0.035 Uiso 1 1 calc R . .
C4 C 0.0404(2) -0.0861(2) 0.14878(9) 0.0280(7) Uani 1 1 d . . .
C5 C 0.1049(2) -0.0066(2) 0.18090(9) 0.0314(7) Uani 1 1 d . . .
H5A H 0.1355 -0.0514 0.2063 0.038 Uiso 1 1 calc R . .
H5B H 0.1753 0.0276 0.1664 0.038 Uiso 1 1 calc R . .
C6 C 0.0261(3) 0.0930(2) 0.24299(9) 0.0434(8) Uani 1 1 d . . .
H6A H -0.0288 0.1545 0.2512 0.065 Uiso 1 1 calc R . .
H6B H 0.1076 0.1098 0.2543 0.065 Uiso 1 1 calc R . .
H6C H -0.0019 0.0211 0.2555 0.065 Uiso 1 1 calc R . .
C7 C 0.1355(2) -0.1731(2) 0.13463(10) 0.0477(9) Uani 1 1 d . . .
H7A H 0.0986 -0.2273 0.1139 0.072 Uiso 1 1 calc R . .
H7B H 0.1665 -0.2142 0.1605 0.072 Uiso 1 1 calc R . .
H7C H 0.2021 -0.1334 0.1205 0.072 Uiso 1 1 calc R . .
C8 C -0.0623(2) -0.1475(2) 0.17216(9) 0.0396(8) Uani 1 1 d . . .
H8A H -0.1042 -0.1984 0.1514 0.059 Uiso 1 1 calc R . .
H8B H -0.1195 -0.0912 0.1833 0.059 Uiso 1 1 calc R . .
H8C H -0.0289 -0.1921 0.1967 0.059 Uiso 1 1 calc R . .
C9 C -0.2111(2) 0.3999(2) 0.13729(8) 0.0238(6) Uani 1 1 d . . .
C10 C -0.3193(2) 0.3783(2) 0.11408(9) 0.0364(7) Uani 1 1 d . . .
H10 H -0.3981 0.4031 0.1213 0.044 Uiso 1 1 calc R . .
C11 C -0.2874(2) 0.3141(2) 0.07887(9) 0.0320(7) Uani 1 1 d . . .
H11 H -0.3415 0.2861 0.0568 0.038 Uiso 1 1 calc R . .
C12 C -0.1961(2) 0.4683(2) 0.17852(9) 0.0287(7) Uani 1 1 d . . .
C13 C -0.0639(2) 0.5026(2) 0.18773(9) 0.0307(7) Uani 1 1 d . . .
H13A H -0.0299 0.5347 0.1606 0.037 Uiso 1 1 calc R . .
H13B H -0.0618 0.563 0.2104 0.037 Uiso 1 1 calc R . .
C14 C 0.0484(3) 0.4175(2) 0.24742(9) 0.0434(8) Uani 1 1 d . . .
H14A H 0.0983 0.3513 0.2552 0.065 Uiso 1 1 calc R . .
H14B H -0.0226 0.4195 0.2661 0.065 Uiso 1 1 calc R . .
H14C H 0.0957 0.4872 0.2518 0.065 Uiso 1 1 calc R . .
C15 C -0.2462(2) 0.4020(2) 0.21764(9) 0.0391(8) Uani 1 1 d . . .
H15A H -0.2354 0.4472 0.2445 0.059 Uiso 1 1 calc R . .
H15B H -0.2028 0.3297 0.2209 0.059 Uiso 1 1 calc R . .
H15C H -0.3324 0.3869 0.2125 0.059 Uiso 1 1 calc R . .
C16 C -0.2666(2) 0.5809(2) 0.17274(10) 0.0489(9) Uani 1 1 d . . .
H16A H -0.2572 0.627 0.1994 0.073 Uiso 1 1 calc R . .
H16B H -0.3523 0.5642 0.1674 0.073 Uiso 1 1 calc R . .
H16C H -0.2349 0.623 0.1477 0.073 Uiso 1 1 calc R . .
C17 C 0.1807(2) 0.3936(2) 0.03272(8) 0.0216(6) Uani 1 1 d . . .
C18 C 0.1323(2) 0.4054(2) -0.00964(8) 0.0265(6) Uani 1 1 d . . .
H18 H 0.1646 0.4468 -0.0334 0.032 Uiso 1 1 calc R . .
C19 C 0.0274(2) 0.3436(2) -0.00903(8) 0.0263(6) Uani 1 1 d . . .
H19 H -0.0278 0.3353 -0.0331 0.032 Uiso 1 1 calc R . .
C20 C 0.2991(2) 0.4443(2) 0.04966(9) 0.0248(6) Uani 1 1 d . . .
C21 C 0.3232(2) 0.4232(2) 0.09840(8) 0.0286(7) Uani 1 1 d . . .
H21A H 0.3301 0.3402 0.1036 0.034 Uiso 1 1 calc R . .
H21B H 0.4012 0.4585 0.1071 0.034 Uiso 1 1 calc R . .
C22 C 0.2735(2) 0.5398(2) 0.15990(9) 0.0378(8) Uani 1 1 d . . .
H22A H 0.2052 0.5682 0.1766 0.057 Uiso 1 1 calc R . .
H22B H 0.3176 0.6042 0.1475 0.057 Uiso 1 1 calc R . .
H22C H 0.3277 0.4962 0.1793 0.057 Uiso 1 1 calc R . .
C23 C 0.4032(2) 0.3864(2) 0.02534(9) 0.0385(8) Uani 1 1 d . . .
H23A H 0.3921 0.3978 -0.0063 0.058 Uiso 1 1 calc R . .
H23B H 0.4035 0.3047 0.0318 0.058 Uiso 1 1 calc R . .
H23C H 0.4803 0.4199 0.035 0.058 Uiso 1 1 calc R . .
C24 C 0.3004(2) 0.5729(2) 0.04117(9) 0.0351(7) Uani 1 1 d . . .
H24A H 0.2849 0.5874 0.0099 0.053 Uiso 1 1 calc R . .
H24B H 0.3796 0.604 0.0497 0.053 Uiso 1 1 calc R . .
H24C H 0.2377 0.6096 0.0584 0.053 Uiso 1 1 calc R . .
C25 C 0.2707(2) 0.0765(2) 0.06184(9) 0.0363(8) Uani 1 1 d . . .
H25 H 0.2065 0.0973 0.0423 0.044 Uiso 1 1 calc R . .
C26 C 0.3556(2) -0.0080(2) 0.05303(9) 0.0348(7) Uani 1 1 d . . .
H26 H 0.3594 -0.0541 0.0275 0.042 Uiso 1 1 calc R . .
C27 C 0.4323(2) -0.0105(2) 0.08902(8) 0.0227(6) Uani 1 1 d . . .
C28 C 0.5393(2) -0.0854(2) 0.10051(9) 0.0264(6) Uani 1 1 d . . .
C29 C 0.6418(2) -0.0138(2) 0.12061(9) 0.0316(7) Uani 1 1 d . . .
H29A H 0.715 -0.0613 0.1246 0.038 Uiso 1 1 calc R . .
H29B H 0.6612 0.0499 0.1007 0.038 Uiso 1 1 calc R . .
C30 C 0.6882(2) 0.1121(2) 0.17880(9) 0.0390(8) Uani 1 1 d . . .
H30A H 0.6601 0.1396 0.2072 0.059 Uiso 1 1 calc R . .
H30B H 0.6932 0.1761 0.1583 0.059 Uiso 1 1 calc R . .
H30C H 0.7682 0.0774 0.1826 0.059 Uiso 1 1 calc R . .
C31 C 0.5865(2) -0.1414(2) 0.05877(9) 0.0432(8) Uani 1 1 d . . .
H31A H 0.6556 -0.1902 0.0663 0.065 Uiso 1 1 calc R . .
H31B H 0.6118 -0.0823 0.0382 0.065 Uiso 1 1 calc R . .
H31C H 0.5223 -0.1874 0.0451 0.065 Uiso 1 1 calc R . .
C32 C 0.5011(2) -0.1772(2) 0.13276(9) 0.0385(8) Uani 1 1 d . . .
H32A H 0.5706 -0.2257 0.1402 0.058 Uiso 1 1 calc R . .
H32B H 0.4368 -0.2236 0.1194 0.058 Uiso 1 1 calc R . .
H32C H 0.4715 -0.1412 0.1595 0.058 Uiso 1 1 calc R . .
B B -0.0962(2) 0.2295(2) 0.04621(10) 0.0243(7) Uani 1 1 d . . .
H1B H -0.1509 0.2188 0.02 0.029 Uiso 1 1 calc R . .
Ba Ba 0.111844(12) 0.264404(12) 0.145239(5) 0.01885(5) Uani 1 1 d . . .
I I 0.361489(15) 0.242623(15) 0.216997(6) 0.03084(6) Uani 1 1 d . . .
C1 C -0.0098(2) -0.0256(2) 0.10825(9) 0.0226(6) Uani 1 1 d . . .
N2 N -0.01214(17) 0.08779(16) 0.10388(7) 0.0234(5) Uani 1 1 d . . .
N3 N -0.16791(17) 0.29679(17) 0.08027(7) 0.0215(5) Uani 1 1 d . . .
N4 N -0.11927(17) 0.34948(16) 0.11682(7) 0.0218(5) Uani 1 1 d . . .
N5 N 0.01445(17) 0.29680(17) 0.03059(6) 0.0211(5) Uani 1 1 d . . .
N6 N 0.11054(16) 0.32783(17) 0.05738(6) 0.0206(5) Uani 1 1 d . . .
N7 N 0.29059(18) 0.12415(17) 0.10069(7) 0.0271(5) Uani 1 1 d . . .
N8 N 0.38977(19) 0.06904(18) 0.11648(8) 0.0242(5) Uani 1 1 d . . .
H1N8 H 0.419(2) 0.089(2) 0.1412(8) 0.032(8) Uiso 1 1 d . . .
O1 O 0.02824(15) 0.08357(14) 0.19663(6) 0.0307(5) Uani 1 1 d . . .
O2 O 0.01022(15) 0.40948(15) 0.20236(6) 0.0307(5) Uani 1 1 d . . .
O3 O 0.23004(14) 0.46826(14) 0.12531(5) 0.0268(4) Uani 1 1 d . . .
O4 O 0.60578(14) 0.02979(14) 0.16182(6) 0.0290(4) Uani 1 1 d . . .

loop_
_atom_site_aniso_label
_atom_site_aniso_U_11
_atom_site_aniso_U_22
_atom_site_aniso_U_33
_atom_site_aniso_U_23
_atom_site_aniso_U_13
_atom_site_aniso_U_12
N1 0.0211(12) 0.0223(12) 0.0218(13) -0.0027(10) -0.0033(10) -0.0012(9)
C2 0.0237(15) 0.0287(16) 0.0269(17) -0.0097(13) 0.0002(12) -0.0056(12)
C3 0.0333(17) 0.0191(15) 0.0362(19) -0.0068(13) 0.0037(14) -0.0039(13)
C4 0.0237(15) 0.0194(15) 0.0406(19) 0.0037(13) -0.0040(13) 0.0013(12)
C5 0.0281(16) 0.0280(16) 0.0376(18) 0.0090(14) -0.0088(13) 0.0029(13)
C6 0.050(2) 0.050(2) 0.030(2) 0.0086(16) 0.0032(16) -0.0075(16)
C7 0.0419(19) 0.0281(18) 0.073(3) 0.0005(16) -0.0119(17) 0.0143(14)
C8 0.0384(17) 0.0318(17) 0.048(2) 0.0158(15) -0.0125(15) -0.0099(14)
C9 0.0211(14) 0.0224(15) 0.0281(17) 0.0063(12) 0.0051(12) 0.0017(12)
C10 0.0204(15) 0.055(2) 0.0340(19) -0.0002(16) 0.0041(14) 0.0137(14)
C11 0.0178(15) 0.0460(19) 0.0320(18) 0.0075(15) -0.0056(13) 0.0011(13)
C12 0.0274(15) 0.0198(15) 0.0393(19) -0.0030(13) 0.0088(13) 0.0015(12)
C13 0.0352(17) 0.0224(15) 0.0346(18) -0.0027(13) 0.0052(14) 0.0017(13)
C14 0.057(2) 0.0406(19) 0.032(2) -0.0100(15) -0.0040(16) 0.0090(16)
C15 0.0407(18) 0.0396(19) 0.038(2) -0.0134(15) 0.0147(15) -0.0085(14)
C16 0.0374(18) 0.0300(18) 0.080(3) -0.0091(17) 0.0089(17) 0.0077(14)
C17 0.0214(14) 0.0206(14) 0.0228(16) 0.0010(12) 0.0024(12) 0.0055(11)
C18 0.0302(16) 0.0300(16) 0.0193(16) 0.0047(13) 0.0029(13) 0.0012(13)
C19 0.0344(16) 0.0270(16) 0.0175(16) 0.0011(12) -0.0031(13) 0.0117(13)
C20 0.0208(14) 0.0263(15) 0.0272(17) 0.0058(13) 0.0031(12) 0.0010(12)
C21 0.0203(15) 0.0305(16) 0.0348(18) 0.0036(14) -0.0019(13) -0.0023(12)
C22 0.0444(18) 0.0263(17) 0.042(2) -0.0050(14) -0.0081(15) -0.0068(14)
C23 0.0271(16) 0.0436(19) 0.045(2) 0.0029(16) 0.0087(14) 0.0036(14)
C24 0.0322(16) 0.0337(18) 0.0392(19) 0.0111(14) -0.0019(14) -0.0035(13)
C25 0.0396(18) 0.0419(19) 0.0267(18) -0.0093(14) -0.0141(14) 0.0167(14)
C26 0.0438(18) 0.0364(18) 0.0239(17) -0.0137(14) -0.0036(14) 0.0131(14)
C27 0.0252(15) 0.0216(15) 0.0214(16) -0.0018(12) 0.0051(12) 0.0029(12)
C28 0.0261(15) 0.0253(16) 0.0278(17) -0.0023(13) 0.0021(13) 0.0054(12)
C29 0.0259(15) 0.0383(18) 0.0309(18) 0.0044(14) 0.0046(13) 0.0053(13)
C30 0.0388(17) 0.0377(18) 0.040(2) 0.0006(15) -0.0049(15) -0.0030(15)
C31 0.0405(18) 0.046(2) 0.043(2) -0.0093(16) 0.0027(15) 0.0176(15)
C32 0.0447(18) 0.0252(17) 0.045(2) 0.0041(14) -0.0058(15) 0.0044(14)
B 0.0210(15) 0.0285(18) 0.0230(17) -0.0021(14) -0.0106(13) 0.0022(14)
Ba 0.01909(8) 0.01851(9) 0.01885(9) -0.00040(7) -0.00196(6) 0.00168(7)
I 0.03229(10) 0.03012(12) 0.02962(11) -0.00693(8) -0.01149(8) 0.00580(8)
C1 0.0183(14) 0.0206(15) 0.0289(17) 0.0008(12) 0.0032(12) 0.0010(11)
N2 0.0216(12) 0.0197(12) 0.0284(14) 0.0014(10) -0.0089(10) 0.0010(9)
N3 0.0183(11) 0.0244(12) 0.0218(13) 0.0054(10) -0.0035(10) 0.0020(9)
N4 0.0192(11) 0.0181(12) 0.0280(14) -0.0022(10) -0.0011(10) 0.0019(9)
N5 0.0214(12) 0.0229(12) 0.0187(12) -0.0001(10) -0.0039(10) 0.0038(9)
N6 0.0163(11) 0.0272(13) 0.0182(12) 0.0019(10) -0.0045(9) 0.0028(9)
N7 0.0258(13) 0.0280(13) 0.0274(14) -0.0056(11) -0.0046(11) 0.0113(10)
N8 0.0240(13) 0.0267(14) 0.0215(14) -0.0043(11) -0.0050(11) 0.0047(10)
O1 0.0389(11) 0.0275(11) 0.0258(12) 0.0042(9) -0.0017(9) 0.0038(9)
O2 0.0363(11) 0.0313(11) 0.0244(12) -0.0092(9) -0.0001(9) 0.0063(9)
O3 0.0247(10) 0.0332(11) 0.0224(11) -0.0046(9) 0.0015(8) -0.0043(8)
O4 0.0245(10) 0.0319(11) 0.0304(12) -0.0056(9) -0.0011(9) -0.0036(8)

loop_
_atom_type_symbol
_atom_type_description
_atom_type_scat_dispersion_real
_atom_type_scat_dispersion_imag
_atom_type_scat_source
C C 0.0033 0.0016 'International Tables Vol C Tables 4.2.6.8 and 6.1.1.4'
H H 0 0 'International Tables Vol C Tables 4.2.6.8 and 6.1.1.4'
B B 0.0013 0.0007 'International Tables Vol C Tables 4.2.6.8 and 6.1.1.4'
Ba Ba -0.3244 2.2819 'International Tables Vol C Tables 4.2.6.8 and 6.1.1.4'
I I -0.4742 1.8119 'International Tables Vol C Tables 4.2.6.8 and 6.1.1.4'
N N 0.0061 0.0033 'International Tables Vol C Tables 4.2.6.8 and 6.1.1.4'
O O 0.0106 0.006 'International Tables Vol C Tables 4.2.6.8 and 6.1.1.4'

loop_
_geom_angle_atom_site_label_1
_geom_angle_atom_site_label_2
_geom_angle_atom_site_label_3
_geom_angle
_geom_angle_site_symmetry_1
_geom_angle_site_symmetry_3
_geom_angle_publ_flag
C2 N1 N2 109.4(2) . . ?
C2 N1 B 125.7(2) . . ?
N2 N1 B 124.6(2) . . ?
N1 C2 C3 109.1(2) . . ?
N1 C2 H2 125.4 . . ?
C3 C2 H2 125.4 . . ?
C2 C3 C1 105.2(2) . . ?
C2 C3 H3 127.4 . . ?
C1 C3 H3 127.4 . . ?
C1 C4 C5 113.3(2) . . ?
C1 C4 C8 109.5(2) . . ?
C5 C4 C8 109.4(2) . . ?
C1 C4 C7 108.9(2) . . ?
C5 C4 C7 105.9(2) . . ?
C8 C4 C7 109.7(2) . . ?
O1 C5 C4 113.1(2) . . ?
O1 C5 Ba 55.37(11) . . ?
C4 C5 Ba 112.72(16) . . ?
O1 C5 H5A 109 . . ?
C4 C5 H5A 109 . . ?
Ba C5 H5A 138.3 . . ?
O1 C5 H5B 109 . . ?
C4 C5 H5B 109 . . ?
Ba C5 H5B 56.5 . . ?
H5A C5 H5B 107.8 . . ?
O1 C6 H6A 109.5 . . ?
O1 C6 H6B 109.5 . . ?
H6A C6 H6B 109.5 . . ?
O1 C6 H6C 109.5 . . ?
H6A C6 H6C 109.5 . . ?
H6B C6 H6C 109.5 . . ?
C4 C7 H7A 109.5 . . ?
C4 C7 H7B 109.5 . . ?
H7A C7 H7B 109.5 . . ?
C4 C7 H7C 109.5 . . ?
H7A C7 H7C 109.5 . . ?
H7B C7 H7C 109.5 . . ?
C4 C8 H8A 109.5 . . ?
C4 C8 H8B 109.5 . . ?
H8A C8 H8B 109.5 . . ?
C4 C8 H8C 109.5 . . ?
H8A C8 H8C 109.5 . . ?
H8B C8 H8C 109.5 . . ?
N4 C9 C10 109.5(2) . . ?
N4 C9 C12 123.7(2) . . ?
C10 C9 C12 126.8(2) . . ?
C11 C10 C9 105.4(2) . . ?
C11 C10 H10 127.3 . . ?
C9 C10 H10 127.3 . . ?
N3 C11 C10 109.3(2) . . ?
N3 C11 H11 125.4 . . ?
C10 C11 H11 125.4 . . ?
C9 C12 C15 110.1(2) . . ?
C9 C12 C13 112.5(2) . . ?
C15 C12 C13 110.4(2) . . ?
C9 C12 C16 108.4(2) . . ?
C15 C12 C16 109.4(2) . . ?
C13 C12 C16 105.8(2) . . ?
O2 C13 C12 113.2(2) . . ?
O2 C13 H13A 108.9 . . ?
C12 C13 H13A 108.9 . . ?
O2 C13 H13B 108.9 . . ?
C12 C13 H13B 108.9 . . ?
H13A C13 H13B 107.8 . . ?
O2 C14 H14A 109.5 . . ?
O2 C14 H14B 109.5 . . ?
H14A C14 H14B 109.5 . . ?
O2 C14 H14C 109.5 . . ?
H14A C14 H14C 109.5 . . ?
H14B C14 H14C 109.5 . . ?
C12 C15 H15A 109.5 . . ?
C12 C15 H15B 109.5 . . ?
H15A C15 H15B 109.5 . . ?
C12 C15 H15C 109.5 . . ?
H15A C15 H15C 109.5 . . ?
H15B C15 H15C 109.5 . . ?
C12 C16 H16A 109.5 . . ?
C12 C16 H16B 109.5 . . ?
H16A C16 H16B 109.5 . . ?
C12 C16 H16C 109.5 . . ?
H16A C16 H16C 109.5 . . ?
H16B C16 H16C 109.5 . . ?
N6 C17 C18 111.2(2) . . ?
N6 C17 C20 122.8(2) . . ?
C18 C17 C20 126.0(2) . . ?
C19 C18 C17 104.2(2) . . ?
C19 C18 H18 127.9 . . ?
C17 C18 H18 127.9 . . ?
N5 C19 C18 109.6(2) . . ?
N5 C19 H19 125.2 . . ?
C18 C19 H19 125.2 . . ?
C17 C20 C21 113.6(2) . . ?
C17 C20 C24 109.9(2) . . ?
C21 C20 C24 108.8(2) . . ?
C17 C20 C23 108.2(2) . . ?
C21 C20 C23 106.2(2) . . ?
C24 C20 C23 110.1(2) . . ?
O3 C21 C20 112.6(2) . . ?
O3 C21 Ba 56.08(11) . . ?
C20 C21 Ba 113.44(15) . . ?
O3 C21 H21A 109.1 . . ?
C20 C21 H21A 109.1 . . ?
Ba C21 H21A 55.5 . . ?
O3 C21 H21B 109.1 . . ?
C20 C21 H21B 109.1 . . ?
Ba C21 H21B 137.4 . . ?
H21A C21 H21B 107.8 . . ?
O3 C22 H22A 109.5 . . ?
O3 C22 H22B 109.5 . . ?
H22A C22 H22B 109.5 . . ?
O3 C22 H22C 109.5 . . ?
H22A C22 H22C 109.5 . . ?
H22B C22 H22C 109.5 . . ?
C20 C23 H23A 109.5 . . ?
C20 C23 H23B 109.5 . . ?
H23A C23 H23B 109.5 . . ?
C20 C23 H23C 109.5 . . ?
H23A C23 H23C 109.5 . . ?
H23B C23 H23C 109.5 . . ?
C20 C24 H24A 109.5 . . ?
C20 C24 H24B 109.5 . . ?
H24A C24 H24B 109.5 . . ?
C20 C24 H24C 109.5 . . ?
H24A C24 H24C 109.5 . . ?
H24B C24 H24C 109.5 . . ?
N7 C25 C26 111.8(2) . . ?
N7 C25 H25 124.1 . . ?
C26 C25 H25 124.1 . . ?
C27 C26 C25 105.6(2) . . ?
C27 C26 H26 127.2 . . ?
C25 C26 H26 127.2 . . ?
N8 C27 C26 105.2(2) . . ?
N8 C27 C28 122.8(2) . . ?
C26 C27 C28 131.8(2) . . ?
C27 C28 C32 109.6(2) . . ?
C27 C28 C29 110.2(2) . . ?
C32 C28 C29 110.1(2) . . ?
C27 C28 C31 109.6(2) . . ?
C32 C28 C31 109.6(2) . . ?
C29 C28 C31 107.8(2) . . ?
O4 C29 C28 109.5(2) . . ?
O4 C29 H29A 109.8 . . ?
C28 C29 H29A 109.8 . . ?
O4 C29 H29B 109.8 . . ?
C28 C29 H29B 109.8 . . ?
H29A C29 H29B 108.2 . . ?
O4 C30 H30A 109.5 . . ?
O4 C30 H30B 109.5 . . ?
H30A C30 H30B 109.5 . . ?
O4 C30 H30C 109.5 . . ?
H30A C30 H30C 109.5 . . ?
H30B C30 H30C 109.5 . . ?
C28 C31 H31A 109.5 . . ?
C28 C31 H31B 109.5 . . ?
H31A C31 H31B 109.5 . . ?
C28 C31 H31C 109.5 . . ?
H31A C31 H31C 109.5 . . ?
H31B C31 H31C 109.5 . . ?
C28 C32 H32A 109.5 . . ?
C28 C32 H32B 109.5 . . ?
H32A C32 H32B 109.5 . . ?
C28 C32 H32C 109.5 . . ?
H32A C32 H32C 109.5 . . ?
H32B C32 H32C 109.5 . . ?
N3 B N5 111.7(2) . . ?
N3 B N1 110.6(2) . . ?
N5 B N1 113.5(2) . . ?
N3 B H1B 106.9 . . ?
N5 B H1B 106.9 . . ?
N1 B H1B 106.9 . . ?
O2 Ba N2 123.78(5) . . ?
O2 Ba N6 117.29(5) . . ?
N2 Ba N6 76.68(6) . . ?
O2 Ba O3 78.64(5) . . ?
N2 Ba O3 140.26(5) . . ?
N6 Ba O3 63.60(5) . . ?
O2 Ba O1 88.34(5) . . ?
N2 Ba O1 61.49(5) . . ?
N6 Ba O1 138.17(5) . . ?
O3 Ba O1 158.19(5) . . ?
O2 Ba N4 66.01(5) . . ?
N2 Ba N4 72.10(5) . . ?
N6 Ba N4 68.15(5) . . ?
O3 Ba N4 93.14(5) . . ?
O1 Ba N4 97.47(5) . . ?
O2 Ba N7 161.55(5) . . ?
N2 Ba N7 72.66(6) . . ?
N6 Ba N7 72.21(6) . . ?
O3 Ba N7 93.27(5) . . ?
O1 Ba N7 93.83(5) . . ?
N4 Ba N7 131.57(6) . . ?
O2 Ba C21 103.21(6) . . ?
N2 Ba C21 124.61(6) . . ?
N6 Ba C21 55.10(6) . . ?
O3 Ba C21 25.10(5) . . ?
O1 Ba C21 154.68(5) . . ?
N4 Ba C21 107.79(6) . . ?
N7 Ba C21 68.26(6) . . ?
O2 Ba C5 112.10(6) . . ?
N2 Ba C5 54.96(6) . . ?
N6 Ba C5 124.41(6) . . ?
O3 Ba C5 153.18(5) . . ?
O1 Ba C5 25.05(5) . . ?
N4 Ba C5 113.67(6) . . ?
N7 Ba C5 68.78(6) . . ?
C21 Ba C5 133.47(6) . . ?
O2 Ba I 88.69(4) . . ?
N2 Ba I 127.34(4) . . ?
N6 Ba I 127.63(4) . . ?
O3 Ba I 80.29(3) . . ?
O1 Ba I 82.01(3) . . ?
N4 Ba I 154.68(4) . . ?
N7 Ba I 73.51(4) . . ?
C21 Ba I 75.91(4) . . ?
C5 Ba I 75.63(4) . . ?
N2 C1 C3 110.0(2) . . ?
N2 C1 C4 123.4(2) . . ?
C3 C1 C4 126.6(2) . . ?
C1 N2 N1 106.3(2) . . ?
C1 N2 Ba 133.61(16) . . ?
N1 N2 Ba 117.68(14) . . ?
C11 N3 N4 109.2(2) . . ?
C11 N3 B 125.4(2) . . ?
N4 N3 B 125.41(19) . . ?
C9 N4 N3 106.70(19) . . ?
C9 N4 Ba 133.95(17) . . ?
N3 N4 Ba 114.90(13) . . ?
C19 N5 N6 109.4(2) . . ?
C19 N5 B 126.1(2) . . ?
N6 N5 B 124.2(2) . . ?
C17 N6 N5 105.64(19) . . ?
C17 N6 Ba 134.81(16) . . ?
N5 N6 Ba 119.31(14) . . ?
C25 N7 N8 103.6(2) . . ?
C25 N7 Ba 123.39(16) . . ?
N8 N7 Ba 130.87(16) . . ?
C27 N8 N7 113.7(2) . . ?
C27 N8 H1N8 127.9(17) . . ?
N7 N8 H1N8 118.4(17) . . ?
C6 O1 C5 114.2(2) . . ?
C6 O1 Ba 120.63(15) . . ?
C5 O1 Ba 99.58(14) . . ?
C14 O2 C13 113.86(19) . . ?
C14 O2 Ba 122.79(14) . . ?
C13 O2 Ba 121.65(15) . . ?
C22 O3 C21 113.94(19) . . ?
C22 O3 Ba 119.73(15) . . ?
C21 O3 Ba 98.82(13) . . ?
C30 O4 C29 112.21(19) . . ?

loop_
_geom_bond_atom_site_label_1
_geom_bond_atom_site_label_2
_geom_bond_distance
_geom_bond_site_symmetry_2
_geom_bond_publ_flag
N1 C2 1.340(3) . ?
N1 N2 1.369(3) . ?
N1 B 1.545(3) . ?
C2 C3 1.362(3) . ?
C2 H2 0.95 . ?
C3 C1 1.396(3) . ?
C3 H3 0.95 . ?
C4 C1 1.521(3) . ?
C4 C5 1.521(3) . ?
C4 C8 1.535(3) . ?
C4 C7 1.536(3) . ?
C5 O1 1.445(3) . ?
C5 Ba 3.365(3) . ?
C5 H5A 0.99 . ?
C5 H5B 0.99 . ?
C6 O1 1.419(3) . ?
C6 H6A 0.98 . ?
C6 H6B 0.98 . ?
C6 H6C 0.98 . ?
C7 H7A 0.98 . ?
C7 H7B 0.98 . ?
C7 H7C 0.98 . ?
C8 H8A 0.98 . ?
C8 H8B 0.98 . ?
C8 H8C 0.98 . ?
C9 N4 1.342(3) . ?
C9 C10 1.403(3) . ?
C9 C12 1.498(3) . ?
C10 C11 1.364(4) . ?
C10 H10 0.95 . ?
C11 N3 1.339(3) . ?
C11 H11 0.95 . ?
C12 C15 1.537(3) . ?
C12 C13 1.539(3) . ?
C12 C16 1.544(3) . ?
C13 O2 1.434(3) . ?
C13 H13A 0.99 . ?
C13 H13B 0.99 . ?
C14 O2 1.433(3) . ?
C14 H14A 0.98 . ?
C14 H14B 0.98 . ?
C14 H14C 0.98 . ?
C15 H15A 0.98 . ?
C15 H15B 0.98 . ?
C15 H15C 0.98 . ?
C16 H16A 0.98 . ?
C16 H16B 0.98 . ?
C16 H16C 0.98 . ?
C17 N6 1.338(3) . ?
C17 C18 1.396(3) . ?
C17 C20 1.521(3) . ?
C18 C19 1.370(3) . ?
C18 H18 0.95 . ?
C19 N5 1.338(3) . ?
C19 H19 0.95 . ?
C20 C21 1.525(3) . ?
C20 C24 1.533(3) . ?
C20 C23 1.542(3) . ?
C21 O3 1.432(3) . ?
C21 Ba 3.336(2) . ?
C21 H21A 0.99 . ?
C21 H21B 0.99 . ?
C22 O3 1.425(3) . ?
C22 H22A 0.98 . ?
C22 H22B 0.98 . ?
C22 H22C 0.98 . ?
C23 H23A 0.98 . ?
C23 H23B 0.98 . ?
C23 H23C 0.98 . ?
C24 H24A 0.98 . ?
C24 H24B 0.98 . ?
C24 H24C 0.98 . ?
C25 N7 1.325(3) . ?
C25 C26 1.396(3) . ?
C25 H25 0.95 . ?
C26 C27 1.375(3) . ?
C26 H26 0.95 . ?
C27 N8 1.346(3) . ?
C27 C28 1.512(3) . ?
C28 C32 1.525(3) . ?
C28 C29 1.530(3) . ?
C28 C31 1.534(3) . ?
C29 O4 1.421(3) . ?
C29 H29A 0.99 . ?
C29 H29B 0.99 . ?
C30 O4 1.420(3) . ?
C30 H30A 0.98 . ?
C30 H30B 0.98 . ?
C30 H30C 0.98 . ?
C31 H31A 0.98 . ?
C31 H31B 0.98 . ?
C31 H31C 0.98 . ?
C32 H32A 0.98 . ?
C32 H32B 0.98 . ?
C32 H32C 0.98 . ?
B N3 1.539(3) . ?
B N5 1.542(3) . ?
B H1B 1 . ?
Ba O2 2.6988(16) . ?
Ba N2 2.7769(19) . ?
Ba N6 2.781(2) . ?
Ba O3 2.8015(16) . ?
Ba O1 2.8078(17) . ?
Ba N4 2.8657(19) . ?
Ba N7 2.930(2) . ?
Ba I 3.5008(2) . ?
C1 N2 1.339(3) . ?
N3 N4 1.375(3) . ?
N5 N6 1.378(2) . ?
N7 N8 1.355(3) . ?
N8 H1N8 0.85(2) . ?

loop_
_geom_hbond_atom_site_label_D
_geom_hbond_atom_site_label_H
_geom_hbond_atom_site_label_A
_geom_hbond_distance_DH
_geom_hbond_distance_HA
_geom_hbond_distance_DA
_geom_hbond_angle_DHA
_geom_hbond_site_symmetry_A
N8 H1N8 O4 0.85(2) 2.26(2) 2.778(3) 119(2) .
N8 H1N8 I 0.85(2) 3.01(2) 3.700(2) 140(2) .

loop_
_geom_torsion_atom_site_label_1
_geom_torsion_atom_site_label_2
_geom_torsion_atom_site_label_3
_geom_torsion_atom_site_label_4
_geom_torsion
_geom_torsion_site_symmetry_1
_geom_torsion_site_symmetry_2
_geom_torsion_site_symmetry_3
_geom_torsion_site_symmetry_4
_geom_torsion_publ_flag
N2 N1 C2 C3 -0.2(3) . . . . ?
B N1 C2 C3 -174.1(2) . . . . ?
N1 C2 C3 C1 -0.2(3) . . . . ?
C1 C4 C5 O1 59.0(3) . . . . ?
C8 C4 C5 O1 -63.6(3) . . . . ?
C7 C4 C5 O1 178.3(2) . . . . ?
C1 C4 C5 Ba -1.6(3) . . . . ?
C8 C4 C5 Ba -124.15(17) . . . . ?
C7 C4 C5 Ba 117.74(18) . . . . ?
N4 C9 C10 C11 -0.6(3) . . . . ?
C12 C9 C10 C11 179.2(3) . . . . ?
C9 C10 C11 N3 0.2(3) . . . . ?
N4 C9 C12 C15 -107.5(3) . . . . ?
C10 C9 C12 C15 72.6(3) . . . . ?
N4 C9 C12 C13 16.0(3) . . . . ?
C10 C9 C12 C13 -163.8(2) . . . . ?
N4 C9 C12 C16 132.7(2) . . . . ?
C10 C9 C12 C16 -47.1(3) . . . . ?
C9 C12 C13 O2 -73.2(3) . . . . ?
C15 C12 C13 O2 50.2(3) . . . . ?
C16 C12 C13 O2 168.6(2) . . . . ?
N6 C17 C18 C19 0.6(3) . . . . ?
C20 C17 C18 C19 179.0(2) . . . . ?
C17 C18 C19 N5 -0.8(3) . . . . ?
N6 C17 C20 C21 -5.9(3) . . . . ?
C18 C17 C20 C21 175.9(2) . . . . ?
N6 C17 C20 C24 -128.1(2) . . . . ?
C18 C17 C20 C24 53.8(3) . . . . ?
N6 C17 C20 C23 111.7(3) . . . . ?
C18 C17 C20 C23 -66.4(3) . . . . ?
C17 C20 C21 O3 -58.6(3) . . . . ?
C24 C20 C21 O3 64.1(3) . . . . ?
C23 C20 C21 O3 -177.4(2) . . . . ?
C17 C20 C21 Ba 2.8(2) . . . . ?
C24 C20 C21 Ba 125.50(17) . . . . ?
C23 C20 C21 Ba -116.01(17) . . . . ?
N7 C25 C26 C27 -0.5(3) . . . . ?
C25 C26 C27 N8 0.6(3) . . . . ?
C25 C26 C27 C28 177.4(3) . . . . ?
N8 C27 C28 C32 75.6(3) . . . . ?
C26 C27 C28 C32 -100.8(3) . . . . ?
N8 C27 C28 C29 -45.7(3) . . . . ?
C26 C27 C28 C29 138.0(3) . . . . ?
N8 C27 C28 C31 -164.1(2) . . . . ?
C26 C27 C28 C31 19.5(4) . . . . ?
C27 C28 C29 O4 66.6(3) . . . . ?
C32 C28 C29 O4 -54.4(3) . . . . ?
C31 C28 C29 O4 -173.8(2) . . . . ?
C2 N1 B N3 122.8(2) . . . . ?
N2 N1 B N3 -50.2(3) . . . . ?
C2 N1 B N5 -110.8(3) . . . . ?
N2 N1 B N5 76.2(3) . . . . ?
O3 C21 Ba O2 -12.02(14) . . . . ?
C20 C21 Ba O2 -114.37(16) . . . . ?
O3 C21 Ba N2 136.84(12) . . . . ?
C20 C21 Ba N2 34.49(19) . . . . ?
O3 C21 Ba N6 102.21(14) . . . . ?
C20 C21 Ba N6 -0.13(15) . . . . ?
C20 C21 Ba O3 -102.3(2) . . . . ?
O3 C21 Ba O1 -127.27(14) . . . . ?
C20 C21 Ba O1 130.38(16) . . . . ?
O3 C21 Ba N4 56.67(14) . . . . ?
C20 C21 Ba N4 -45.67(18) . . . . ?
O3 C21 Ba N7 -174.85(14) . . . . ?
C20 C21 Ba N7 82.81(17) . . . . ?
O3 C21 Ba C5 -151.05(12) . . . . ?
C20 C21 Ba C5 106.61(17) . . . . ?
O3 C21 Ba I -97.25(13) . . . . ?
C20 C21 Ba I 160.40(17) . . . . ?
O1 C5 Ba O2 19.53(14) . . . . ?
C4 C5 Ba O2 122.67(16) . . . . ?
O1 C5 Ba N2 -97.11(14) . . . . ?
C4 C5 Ba N2 6.04(15) . . . . ?
O1 C5 Ba N6 -131.86(12) . . . . ?
C4 C5 Ba N6 -28.72(19) . . . . ?
O1 C5 Ba O3 128.90(14) . . . . ?
C4 C5 Ba O3 -127.95(16) . . . . ?
C4 C5 Ba O1 103.1(2) . . . . ?
O1 C5 Ba N4 -52.95(14) . . . . ?
C4 C5 Ba N4 50.20(18) . . . . ?
O1 C5 Ba N7 179.68(15) . . . . ?
C4 C5 Ba N7 -77.17(17) . . . . ?
O1 C5 Ba C21 155.97(12) . . . . ?
C4 C5 Ba C21 -100.88(17) . . . . ?
O1 C5 Ba I 102.08(13) . . . . ?
C4 C5 Ba I -154.77(17) . . . . ?
C2 C3 C1 N2 0.5(3) . . . . ?
C2 C3 C1 C4 179.1(2) . . . . ?
C5 C4 C1 N2 -8.8(3) . . . . ?
C8 C4 C1 N2 113.8(3) . . . . ?
C7 C4 C1 N2 -126.3(2) . . . . ?
C5 C4 C1 C3 172.8(2) . . . . ?
C8 C4 C1 C3 -64.7(3) . . . . ?
C7 C4 C1 C3 55.2(3) . . . . ?
C3 C1 N2 N1 -0.6(3) . . . . ?
C4 C1 N2 N1 -179.3(2) . . . . ?
C3 C1 N2 Ba -162.00(17) . . . . ?
C4 C1 N2 Ba 19.3(4) . . . . ?
C2 N1 N2 C1 0.5(3) . . . . ?
B N1 N2 C1 174.5(2) . . . . ?
C2 N1 N2 Ba 165.36(14) . . . . ?
B N1 N2 Ba -20.6(3) . . . . ?
O2 Ba N2 C1 -108.2(2) . . . . ?
N6 Ba N2 C1 137.7(2) . . . . ?
O3 Ba N2 C1 136.1(2) . . . . ?
O1 Ba N2 C1 -42.0(2) . . . . ?
N4 Ba N2 C1 -151.3(2) . . . . ?
N7 Ba N2 C1 62.5(2) . . . . ?
C21 Ba N2 C1 109.1(2) . . . . ?
C5 Ba N2 C1 -13.4(2) . . . . ?
I Ba N2 C1 10.2(2) . . . . ?
O2 Ba N2 N1 92.06(16) . . . . ?
N6 Ba N2 N1 -22.05(15) . . . . ?
O3 Ba N2 N1 -23.66(19) . . . . ?
O1 Ba N2 N1 158.29(17) . . . . ?
N4 Ba N2 N1 48.97(15) . . . . ?
N7 Ba N2 N1 -97.27(16) . . . . ?
C21 Ba N2 N1 -50.66(17) . . . . ?
C5 Ba N2 N1 -173.14(18) . . . . ?
I Ba N2 N1 -149.53(13) . . . . ?
C10 C11 N3 N4 0.2(3) . . . . ?
C10 C11 N3 B -179.3(2) . . . . ?
N5 B N3 C11 130.3(2) . . . . ?
N1 B N3 C11 -102.3(3) . . . . ?
N5 B N3 N4 -49.2(3) . . . . ?
N1 B N3 N4 78.2(3) . . . . ?
C10 C9 N4 N3 0.7(3) . . . . ?
C12 C9 N4 N3 -179.1(2) . . . . ?
C10 C9 N4 Ba -153.42(18) . . . . ?
C12 C9 N4 Ba 26.7(4) . . . . ?
C11 N3 N4 C9 -0.6(3) . . . . ?
B N3 N4 C9 179.0(2) . . . . ?
C11 N3 N4 Ba 159.17(15) . . . . ?
B N3 N4 Ba -21.3(3) . . . . ?
O2 Ba N4 C9 -17.7(2) . . . . ?
N2 Ba N4 C9 123.9(2) . . . . ?
N6 Ba N4 C9 -153.7(2) . . . . ?
O3 Ba N4 C9 -93.8(2) . . . . ?
O1 Ba N4 C9 67.1(2) . . . . ?
N7 Ba N4 C9 169.0(2) . . . . ?
C21 Ba N4 C9 -114.6(2) . . . . ?
C5 Ba N4 C9 87.0(2) . . . . ?
I Ba N4 C9 -20.0(3) . . . . ?
O2 Ba N4 N3 -170.28(16) . . . . ?
N2 Ba N4 N3 -28.71(14) . . . . ?
N6 Ba N4 N3 53.73(14) . . . . ?
O3 Ba N4 N3 113.62(15) . . . . ?
O1 Ba N4 N3 -85.47(15) . . . . ?
N7 Ba N4 N3 16.44(18) . . . . ?
C21 Ba N4 N3 92.83(15) . . . . ?
C5 Ba N4 N3 -65.54(16) . . . . ?
I Ba N4 N3 -172.57(9) . . . . ?
C18 C19 N5 N6 0.6(3) . . . . ?
C18 C19 N5 B 174.4(2) . . . . ?
N3 B N5 C19 -109.2(3) . . . . ?
N1 B N5 C19 125.0(3) . . . . ?
N3 B N5 N6 63.7(3) . . . . ?
N1 B N5 N6 -62.2(3) . . . . ?
C18 C17 N6 N5 -0.3(3) . . . . ?
C20 C17 N6 N5 -178.6(2) . . . . ?
C18 C17 N6 Ba -174.35(15) . . . . ?
C20 C17 N6 Ba 7.3(4) . . . . ?
C19 N5 N6 C17 -0.2(2) . . . . ?
B N5 N6 C17 -174.1(2) . . . . ?
C19 N5 N6 Ba 174.96(14) . . . . ?
B N5 N6 Ba 1.1(3) . . . . ?
O2 Ba N6 C17 83.6(2) . . . . ?
N2 Ba N6 C17 -155.0(2) . . . . ?
O3 Ba N6 C17 23.8(2) . . . . ?
O1 Ba N6 C17 -154.56(19) . . . . ?
N4 Ba N6 C17 129.2(2) . . . . ?
N7 Ba N6 C17 -79.2(2) . . . . ?
C21 Ba N6 C17 -3.7(2) . . . . ?
C5 Ba N6 C17 -126.3(2) . . . . ?
I Ba N6 C17 -27.8(2) . . . . ?
O2 Ba N6 N5 -89.86(15) . . . . ?
N2 Ba N6 N5 31.53(15) . . . . ?
O3 Ba N6 N5 -149.63(16) . . . . ?
O1 Ba N6 N5 31.97(18) . . . . ?
N4 Ba N6 N5 -44.27(14) . . . . ?
N7 Ba N6 N5 107.30(16) . . . . ?
C21 Ba N6 N5 -177.20(18) . . . . ?
C5 Ba N6 N5 60.19(17) . . . . ?
I Ba N6 N5 158.71(13) . . . . ?
C26 C25 N7 N8 0.2(3) . . . . ?
C26 C25 N7 Ba -164.70(18) . . . . ?
O2 Ba N7 C25 -167.41(19) . . . . ?
N2 Ba N7 C25 37.8(2) . . . . ?
N6 Ba N7 C25 -43.4(2) . . . . ?
O3 Ba N7 C25 -104.3(2) . . . . ?
O1 Ba N7 C25 96.3(2) . . . . ?
N4 Ba N7 C25 -7.2(2) . . . . ?
C21 Ba N7 C25 -102.1(2) . . . . ?
C5 Ba N7 C25 96.2(2) . . . . ?
I Ba N7 C25 176.8(2) . . . . ?
O2 Ba N7 N8 32.1(3) . . . . ?
N2 Ba N7 N8 -122.7(2) . . . . ?
N6 Ba N7 N8 156.2(2) . . . . ?
O3 Ba N7 N8 95.2(2) . . . . ?
O1 Ba N7 N8 -64.1(2) . . . . ?
N4 Ba N7 N8 -167.63(18) . . . . ?
C21 Ba N7 N8 97.4(2) . . . . ?
C5 Ba N7 N8 -64.3(2) . . . . ?
I Ba N7 N8 16.38(19) . . . . ?
C26 C27 N8 N7 -0.5(3) . . . . ?
C28 C27 N8 N7 -177.7(2) . . . . ?
C25 N7 N8 C27 0.2(3) . . . . ?
Ba N7 N8 C27 163.48(16) . . . . ?
C4 C5 O1 C6 127.6(2) . . . . ?
Ba C5 O1 C6 -129.9(2) . . . . ?
C4 C5 O1 Ba -102.5(2) . . . . ?
O2 Ba O1 C6 -36.34(18) . . . . ?
N2 Ba O1 C6 -166.79(19) . . . . ?
N6 Ba O1 C6 -167.28(16) . . . . ?
O3 Ba O1 C6 16.6(2) . . . . ?
N4 Ba O1 C6 -101.88(18) . . . . ?
N7 Ba O1 C6 125.32(18) . . . . ?
C21 Ba O1 C6 81.9(2) . . . . ?
C5 Ba O1 C6 125.6(2) . . . . ?
I Ba O1 C6 52.57(17) . . . . ?
O2 Ba O1 C5 -161.95(13) . . . . ?
N2 Ba O1 C5 67.60(13) . . . . ?
N6 Ba O1 C5 67.11(15) . . . . ?
O3 Ba O1 C5 -109.04(17) . . . . ?
N4 Ba O1 C5 132.51(13) . . . . ?
N7 Ba O1 C5 -0.30(14) . . . . ?
C21 Ba O1 C5 -43.7(2) . . . . ?
I Ba O1 C5 -73.04(13) . . . . ?
C12 C13 O2 C14 -110.5(2) . . . . ?
C12 C13 O2 Ba 84.0(2) . . . . ?
N2 Ba O2 C14 117.03(18) . . . . ?
N6 Ba O2 C14 -151.07(18) . . . . ?
O3 Ba O2 C14 -98.95(18) . . . . ?
O1 Ba O2 C14 63.46(18) . . . . ?
N4 Ba O2 C14 162.4(2) . . . . ?
N7 Ba O2 C14 -33.7(3) . . . . ?
C21 Ba O2 C14 -93.78(19) . . . . ?
C5 Ba O2 C14 55.32(19) . . . . ?
I Ba O2 C14 -18.58(18) . . . . ?
N2 Ba O2 C13 -78.75(17) . . . . ?
N6 Ba O2 C13 13.15(18) . . . . ?
O3 Ba O2 C13 65.28(16) . . . . ?
O1 Ba O2 C13 -132.31(16) . . . . ?
N4 Ba O2 C13 -33.38(15) . . . . ?
N7 Ba O2 C13 130.5(2) . . . . ?
C21 Ba O2 C13 70.45(17) . . . . ?
C5 Ba O2 C13 -140.45(16) . . . . ?
I Ba O2 C13 145.64(16) . . . . ?
C20 C21 O3 C22 -128.0(2) . . . . ?
Ba C21 O3 C22 128.2(2) . . . . ?
C20 C21 O3 Ba 103.83(18) . . . . ?
O2 Ba O3 C22 43.90(16) . . . . ?
N2 Ba O3 C22 174.11(15) . . . . ?
N6 Ba O3 C22 172.35(18) . . . . ?
O1 Ba O3 C22 -10.5(2) . . . . ?
N4 Ba O3 C22 108.67(17) . . . . ?
N7 Ba O3 C22 -119.36(17) . . . . ?
C21 Ba O3 C22 -124.2(2) . . . . ?
C5 Ba O3 C22 -73.0(2) . . . . ?
I Ba O3 C22 -46.71(16) . . . . ?
O2 Ba O3 C21 168.06(14) . . . . ?
N2 Ba O3 C21 -61.73(16) . . . . ?
N6 Ba O3 C21 -63.49(13) . . . . ?
O1 Ba O3 C21 113.64(16) . . . . ?
N4 Ba O3 C21 -127.18(13) . . . . ?
N7 Ba O3 C21 4.79(13) . . . . ?
C5 Ba O3 C21 51.1(2) . . . . ?
I Ba O3 C21 77.45(13) . . . . ?
C28 C29 O4 C30 -170.1(2) . . . . ?
